data_7007966
loop_
_publ_author_name
'Song, Datong'
'Jia, Wen Li'
'Wu, Gang'
'Wang, Suning'

_publ_section_title
;
 Cu(I) and Zn(II) complexes of 7-azaindole-containing scorpionates:
 structures, luminescence and fluxionality.
;
_journal_issue 3
_journal_name_full 'Dalton transactions (Cambridge, England : 2003)'
_journal_page_first 433
_journal_page_last 438
_journal_paper_doi 10.1039/b414328k
_journal_year 2005
_chemical_formula_sum 'C50 H48 B2 K2 N12 O2'
_chemical_formula_weight 948.87
_chemical_name_systematic
;
?
;
_space_group_IT_number 2
_symmetry_cell_setting triclinic
_symmetry_space_group_name_Hall '-P 1'
_symmetry_space_group_name_H-M 'P -1'
_atom_sites_solution_hydrogens geom
_atom_sites_solution_primary direct
_atom_sites_solution_secondary difmap
_audit_creation_method SHELXL-97
_cell_angle_alpha 109.010(14)
_cell_angle_beta 97.068(11)
_cell_angle_gamma 96.520(14)
_cell_formula_units_Z 1
_cell_length_a 10.240(6)
_cell_length_b 10.399(6)
_cell_length_c 12.075(7)
_cell_measurement_temperature 293(2)
_cell_volume 1190.2(12)
_computing_structure_refinement 'SHELXL-97 (Sheldrick, 1997)'
_computing_structure_solution 'SHELXS-97 (Sheldrick, 1990)'
_diffrn_ambient_temperature 293(2)
_diffrn_measured_fraction_theta_full 0.927
_diffrn_measured_fraction_theta_max 0.927
_diffrn_radiation_monochromator graphite
_diffrn_radiation_source 'fine-focus sealed tube'
_diffrn_radiation_type MoK\a
_diffrn_radiation_wavelength 0.71073
_diffrn_reflns_av_R_equivalents 0.0214
_diffrn_reflns_av_sigmaI/netI 0.0858
_diffrn_reflns_limit_h_max 12
_diffrn_reflns_limit_h_min -13
_diffrn_reflns_limit_k_max 12
_diffrn_reflns_limit_k_min -13
_diffrn_reflns_limit_l_max 14
_diffrn_reflns_limit_l_min -15
_diffrn_reflns_number 8767
_diffrn_reflns_theta_full 28.32
_diffrn_reflns_theta_max 28.32
_diffrn_reflns_theta_min 1.81
_exptl_absorpt_coefficient_mu 0.254
_exptl_absorpt_correction_T_max 1.000000
_exptl_absorpt_correction_T_min 0.692864
_exptl_absorpt_correction_type empirical
_exptl_crystal_colour colorless
_exptl_crystal_density_diffrn 1.324
_exptl_crystal_density_method 'not measured'
_exptl_crystal_F_000 496
_exptl_crystal_size_max 0.2
_exptl_crystal_size_mid 0.1
_exptl_crystal_size_min 0.1
_refine_diff_density_max 0.231
_refine_diff_density_min -0.204
_refine_diff_density_rms 0.034
_refine_ls_extinction_method none
_refine_ls_goodness_of_fit_ref 0.773
_refine_ls_hydrogen_treatment mixed
_refine_ls_matrix_type full
_refine_ls_number_parameters 311
_refine_ls_number_reflns 5498
_refine_ls_number_restraints 0
_refine_ls_restrained_S_all 0.773
_refine_ls_R_factor_all 0.1042
_refine_ls_R_factor_gt 0.0417
_refine_ls_shift/su_max 0.000
_refine_ls_shift/su_mean 0.000
_refine_ls_structure_factor_coef Fsqd
_refine_ls_weighting_details 'calc w=1/[\s^2^(Fo^2^)+(0.0417P)^2^+0.0000P] where P=(Fo^2^+2Fc^2^)/3'
_refine_ls_weighting_scheme calc
_refine_ls_wR_factor_gt 0.0839
_refine_ls_wR_factor_ref 0.0954
_reflns_number_gt 2490
_reflns_number_total 5498
_reflns_threshold_expression >2sigma(I)
_cod_data_source_file b414328k.txt
_cod_data_source_block sdt23
_cod_original_sg_symbol_H-M P-1
_cod_database_code 7007966

loop_
_symmetry_equiv_pos_as_xyz
'x, y, z'
'-x, -y, -z'

loop_
_atom_site_label
_atom_site_type_symbol
_atom_site_fract_x
_atom_site_fract_y
_atom_site_fract_z
_atom_site_U_iso_or_equiv
_atom_site_adp_type
_atom_site_occupancy
_atom_site_symmetry_multiplicity
_atom_site_calc_flag
_atom_site_refinement_flags
_atom_site_disorder_assembly
_atom_site_disorder_group
K1 K -0.18398(5) -0.09380(5) -0.06307(4) 0.05981(17) Uani 1 1 d . . .
B1 B 0.0977(2) -0.2250(2) -0.1744(2) 0.0444(6) Uani 1 1 d . . .
H1 H 0.0753(15) -0.1626(14) -0.0832(14) 0.034(4) Uiso 1 1 d . . .
O1 O -0.32643(19) -0.1620(2) -0.28140(15) 0.0935(6) Uani 1 1 d . . .
N1 N 0.21525(16) -0.30097(15) -0.15666(14) 0.0469(4) Uani 1 1 d . . .
N2 N 0.34936(18) -0.12419(17) 0.01376(16) 0.0547(5) Uani 1 1 d . . .
N3 N -0.02550(16) -0.33111(15) -0.24807(14) 0.0462(4) Uani 1 1 d . . .
N4 N -0.09688(18) -0.39821(18) -0.09105(15) 0.0573(5) Uani 1 1 d . . .
N5 N 0.13657(16) -0.12857(15) -0.24308(14) 0.0452(4) Uani 1 1 d . . .
N6 N 0.00789(17) 0.04764(16) -0.16473(14) 0.0506(4) Uani 1 1 d . . .
C1 C 0.2324(2) -0.4316(2) -0.22508(19) 0.0567(6) Uani 1 1 d . . .
H1A H 0.1705 -0.4909 -0.2895 0.068 Uiso 1 1 calc R . .
C2 C 0.3507(2) -0.4618(2) -0.1861(2) 0.0642(6) Uani 1 1 d . . .
H2A H 0.3834 -0.5434 -0.2183 0.077 Uiso 1 1 calc R . .
C3 C 0.4154(2) -0.3462(2) -0.0870(2) 0.0545(6) Uani 1 1 d . . .
C4 C 0.5346(2) -0.3109(3) -0.0070(2) 0.0701(7) Uani 1 1 d . . .
H4A H 0.5959 -0.3712 -0.0130 0.084 Uiso 1 1 calc R . .
C5 C 0.5584(2) -0.1841(3) 0.0809(2) 0.0737(7) Uani 1 1 d . . .
H5A H 0.6371 -0.1571 0.1359 0.088 Uiso 1 1 calc R . .
C6 C 0.4654(2) -0.0964(2) 0.0878(2) 0.0669(7) Uani 1 1 d . . .
H6A H 0.4852 -0.0113 0.1488 0.080 Uiso 1 1 calc R . .
C7 C 0.3280(2) -0.2481(2) -0.07117(19) 0.0459(5) Uani 1 1 d . . .
C8 C -0.0632(2) -0.3830(2) -0.36989(19) 0.0574(6) Uani 1 1 d . . .
H8A H -0.0257 -0.3460 -0.4215 0.069 Uiso 1 1 calc R . .
C9 C -0.1610(2) -0.4935(2) -0.4055(2) 0.0647(6) Uani 1 1 d . . .
H9A H -0.2014 -0.5442 -0.4833 0.078 Uiso 1 1 calc R . .
C10 C -0.1902(2) -0.5176(2) -0.30219(19) 0.0499(5) Uani 1 1 d . . .
C11 C -0.2747(2) -0.6115(2) -0.2728(2) 0.0639(6) Uani 1 1 d . . .
H11A H -0.3344 -0.6818 -0.3316 0.077 Uiso 1 1 calc R . .
C12 C -0.2680(2) -0.5982(3) -0.1563(2) 0.0679(7) Uani 1 1 d . . .
H12A H -0.3232 -0.6603 -0.1349 0.081 Uiso 1 1 calc R . .
C13 C -0.1796(2) -0.4930(3) -0.0697(2) 0.0670(7) Uani 1 1 d . . .
H13A H -0.1776 -0.4877 0.0089 0.080 Uiso 1 1 calc R . .
C14 C -0.1040(2) -0.4151(2) -0.20618(18) 0.0439(5) Uani 1 1 d . . .
C15 C 0.2109(2) -0.1549(2) -0.3327(2) 0.0594(6) Uani 1 1 d . . .
H15A H 0.2578 -0.2284 -0.3527 0.071 Uiso 1 1 calc R . .
C16 C 0.2079(2) -0.0616(2) -0.3884(2) 0.0686(7) Uani 1 1 d . . .
H16A H 0.2509 -0.0594 -0.4514 0.082 Uiso 1 1 calc R . .
C17 C 0.1263(2) 0.0324(2) -0.33187(19) 0.0537(6) Uani 1 1 d . . .
C18 C 0.0845(2) 0.1506(2) -0.3414(2) 0.0749(7) Uani 1 1 d . . .
H18A H 0.1079 0.1852 -0.3995 0.090 Uiso 1 1 calc R . .
C19 C 0.0073(2) 0.2150(2) -0.2624(2) 0.0756(8) Uani 1 1 d . . .
H19A H -0.0218 0.2952 -0.2662 0.091 Uiso 1 1 calc R . .
C20 C -0.0276(2) 0.1621(2) -0.1777(2) 0.0643(7) Uani 1 1 d . . .
H20A H -0.0798 0.2096 -0.1256 0.077 Uiso 1 1 calc R . .
C21 C 0.0844(2) -0.01265(19) -0.24210(18) 0.0439(5) Uani 1 1 d . . .
C22 C -0.3059(3) -0.1034(3) -0.3690(3) 0.1307(13) Uani 1 1 d . . .
H22A H -0.2152 -0.1055 -0.3844 0.157 Uiso 1 1 calc R . .
H22B H -0.3198 -0.0081 -0.3423 0.157 Uiso 1 1 calc R . .
C23 C -0.4003(4) -0.1833(4) -0.4768(3) 0.1720(19) Uani 1 1 d . . .
H23A H -0.4675 -0.1296 -0.4919 0.206 Uiso 1 1 calc R . .
H23B H -0.3545 -0.2090 -0.5445 0.206 Uiso 1 1 calc R . .
C24 C -0.4596(3) -0.3008(3) -0.4587(3) 0.1189(11) Uani 1 1 d . . .
H24A H -0.4268 -0.3815 -0.5058 0.143 Uiso 1 1 calc R . .
H24B H -0.5557 -0.3146 -0.4820 0.143 Uiso 1 1 calc R . .
C25 C -0.4248(3) -0.2792(3) -0.3310(3) 0.0870(8) Uani 1 1 d . . .
H25A H -0.5027 -0.2657 -0.2930 0.104 Uiso 1 1 calc R . .
H25B H -0.3914 -0.3588 -0.3203 0.104 Uiso 1 1 calc R . .

loop_
_atom_site_aniso_label
_atom_site_aniso_U_11
_atom_site_aniso_U_22
_atom_site_aniso_U_33
_atom_site_aniso_U_23
_atom_site_aniso_U_13
_atom_site_aniso_U_12
K1 0.0600(3) 0.0611(3) 0.0552(3) 0.0167(3) 0.0083(3) 0.0092(3)
B1 0.0460(15) 0.0449(14) 0.0448(15) 0.0165(12) 0.0110(12) 0.0103(12)
O1 0.0962(14) 0.1052(15) 0.0655(12) 0.0258(11) -0.0014(11) -0.0106(12)
N1 0.0496(11) 0.0407(9) 0.0524(11) 0.0172(9) 0.0096(9) 0.0103(9)
N2 0.0505(12) 0.0515(11) 0.0597(12) 0.0191(10) 0.0045(10) 0.0032(9)
N3 0.0502(11) 0.0472(10) 0.0430(10) 0.0174(9) 0.0109(9) 0.0064(9)
N4 0.0587(12) 0.0659(12) 0.0521(12) 0.0270(10) 0.0127(10) 0.0062(10)
N5 0.0475(11) 0.0430(9) 0.0500(10) 0.0193(8) 0.0141(9) 0.0109(8)
N6 0.0589(12) 0.0447(10) 0.0509(11) 0.0163(9) 0.0114(9) 0.0173(9)
C1 0.0708(17) 0.0453(13) 0.0562(14) 0.0174(11) 0.0150(13) 0.0142(12)
C2 0.0731(17) 0.0577(14) 0.0736(17) 0.0272(14) 0.0249(14) 0.0306(13)
C3 0.0523(15) 0.0610(14) 0.0649(15) 0.0350(13) 0.0205(13) 0.0178(12)
C4 0.0523(17) 0.0867(19) 0.091(2) 0.0504(17) 0.0186(15) 0.0244(15)
C5 0.0441(15) 0.093(2) 0.089(2) 0.0446(17) -0.0008(14) 0.0036(15)
C6 0.0578(16) 0.0665(16) 0.0711(17) 0.0239(13) 0.0012(14) -0.0016(13)
C7 0.0456(13) 0.0477(12) 0.0537(13) 0.0272(11) 0.0137(11) 0.0096(11)
C8 0.0624(16) 0.0677(15) 0.0438(14) 0.0208(12) 0.0143(12) 0.0066(13)
C9 0.0618(16) 0.0684(16) 0.0501(14) 0.0099(13) 0.0025(12) -0.0057(13)
C10 0.0460(14) 0.0486(13) 0.0556(14) 0.0191(12) 0.0090(12) 0.0054(11)
C11 0.0519(15) 0.0545(14) 0.0803(18) 0.0221(14) 0.0040(14) -0.0004(12)
C12 0.0550(16) 0.0716(17) 0.093(2) 0.0478(16) 0.0198(15) 0.0074(14)
C13 0.0641(17) 0.0825(18) 0.0721(17) 0.0458(16) 0.0235(15) 0.0130(15)
C14 0.0439(13) 0.0451(12) 0.0489(13) 0.0210(11) 0.0112(11) 0.0143(10)
C15 0.0607(16) 0.0554(14) 0.0713(16) 0.0241(13) 0.0307(13) 0.0189(12)
C16 0.0762(18) 0.0758(16) 0.0733(17) 0.0407(15) 0.0386(15) 0.0183(14)
C17 0.0536(14) 0.0554(13) 0.0618(14) 0.0308(12) 0.0141(12) 0.0115(12)
C18 0.0789(19) 0.0821(18) 0.091(2) 0.0581(16) 0.0278(16) 0.0216(15)
C19 0.0819(19) 0.0641(15) 0.102(2) 0.0496(16) 0.0194(17) 0.0288(14)
C20 0.0699(17) 0.0586(14) 0.0702(16) 0.0236(13) 0.0158(14) 0.0252(13)
C21 0.0445(13) 0.0394(11) 0.0452(13) 0.0140(10) 0.0022(10) 0.0043(10)
C22 0.136(3) 0.143(3) 0.097(3) 0.056(2) -0.009(2) -0.053(2)
C23 0.180(4) 0.200(4) 0.106(3) 0.083(3) -0.047(3) -0.103(3)
C24 0.134(3) 0.116(3) 0.088(2) 0.039(2) -0.023(2) -0.023(2)
C25 0.076(2) 0.099(2) 0.098(2) 0.0515(19) 0.0135(17) 0.0140(18)

loop_
_atom_type_symbol
_atom_type_description
_atom_type_scat_dispersion_real
_atom_type_scat_dispersion_imag
_atom_type_scat_source
C C 0.0033 0.0016 'International Tables Vol C Tables 4.2.6.8 and 6.1.1.4'
H H 0.0000 0.0000 'International Tables Vol C Tables 4.2.6.8 and 6.1.1.4'
B B 0.0013 0.0007 'International Tables Vol C Tables 4.2.6.8 and 6.1.1.4'
N N 0.0061 0.0033 'International Tables Vol C Tables 4.2.6.8 and 6.1.1.4'
O O 0.0106 0.0060 'International Tables Vol C Tables 4.2.6.8 and 6.1.1.4'
K K 0.2009 0.2494 'International Tables Vol C Tables 4.2.6.8 and 6.1.1.4'

loop_
_geom_angle_atom_site_label_1
_geom_angle_atom_site_label_2
_geom_angle_atom_site_label_3
_geom_angle
_geom_angle_site_symmetry_1
_geom_angle_site_symmetry_3
_geom_angle_publ_flag
O1 K1 N2 81.41(6) . 2 ?
O1 K1 N6 81.79(7) . . ?
N2 K1 N6 94.83(6) 2 . ?
O1 K1 N6 172.65(5) . 2 ?
N2 K1 N6 105.92(6) 2 2 ?
N6 K1 N6 96.96(6) . 2 ?
O1 K1 N4 97.68(6) . . ?
N2 K1 N4 158.00(5) 2 . ?
N6 K1 N4 106.84(6) . . ?
N6 K1 N4 75.70(5) 2 . ?
O1 K1 N3 74.42(6) . . ?
N2 K1 N3 152.96(5) 2 . ?
N6 K1 N3 70.14(6) . . ?
N6 K1 N3 98.32(6) 2 . ?
N4 K1 N3 41.29(4) . . ?
O1 K1 C21 164.05(6) . 2 ?
N2 K1 C21 86.14(5) 2 2 ?
N6 K1 C21 109.31(6) . 2 ?
N6 K1 C21 22.31(4) 2 2 ?
N4 K1 C21 90.13(5) . 2 ?
N3 K1 C21 119.63(5) . 2 ?
O1 K1 C14 78.01(6) . . ?
N2 K1 C14 156.66(5) 2 . ?
N6 K1 C14 93.04(6) . . ?
N6 K1 C14 94.86(5) 2 . ?
N4 K1 C14 22.56(4) . . ?
N3 K1 C14 22.93(4) . . ?
C21 K1 C14 111.82(5) 2 . ?
O1 K1 C5 98.40(8) . 1_455 ?
N2 K1 C5 71.29(6) 2 1_455 ?
N6 K1 C5 165.83(6) . 1_455 ?
N6 K1 C5 84.60(7) 2 1_455 ?
N4 K1 C5 87.22(6) . 1_455 ?
N3 K1 C5 123.69(6) . 1_455 ?
C21 K1 C5 67.97(6) 2 1_455 ?
C14 K1 C5 100.88(7) . 1_455 ?
O1 K1 B1 131.41(6) . 2 ?
N2 K1 B1 55.29(6) 2 2 ?
N6 K1 B1 81.17(6) . 2 ?
N6 K1 B1 55.11(5) 2 2 ?
N4 K1 B1 130.81(6) . 2 ?
N3 K1 B1 138.36(6) . 2 ?
C21 K1 B1 43.64(5) 2 2 ?
C14 K1 B1 147.91(5) . 2 ?
C5 K1 B1 88.31(7) 1_455 2 ?
O1 K1 B1 92.87(7) . . ?
N2 K1 B1 149.84(5) 2 . ?
N6 K1 B1 55.02(6) . . ?
N6 K1 B1 80.57(6) 2 . ?
N4 K1 B1 51.95(5) . . ?
N3 K1 B1 25.32(5) . . ?
C21 K1 B1 102.87(6) 2 . ?
C14 K1 B1 43.24(5) . . ?
C5 K1 B1 138.82(6) 1_455 . ?
B1 K1 B1 113.04(5) 2 . ?
O1 K1 K1 130.05(5) . 2 ?
N2 K1 K1 105.72(6) 2 2 ?
N6 K1 K1 48.71(4) . 2 ?
N6 K1 K1 48.24(4) 2 2 ?
N4 K1 K1 91.76(5) . 2 ?
N3 K1 K1 81.62(5) . 2 ?
C21 K1 K1 63.14(4) 2 2 ?
C14 K1 K1 95.97(5) . 2 ?
C5 K1 K1 131.10(6) 1_455 2 ?
B1 K1 K1 56.74(4) 2 2 ?
B1 K1 K1 56.30(5) . 2 ?
N3 B1 N1 109.32(17) . . ?
N3 B1 N5 108.92(17) . . ?
N1 B1 N5 108.66(17) . . ?
N3 B1 K1 140.59(14) . 2 ?
N1 B1 K1 103.30(13) . 2 ?
N5 B1 K1 79.93(12) . 2 ?
N3 B1 K1 73.64(11) . . ?
N1 B1 K1 146.57(14) . . ?
N5 B1 K1 101.15(11) . . ?
K1 B1 K1 66.96(5) 2 . ?
C25 O1 C22 109.0(2) . . ?
C25 O1 K1 122.43(16) . . ?
C22 O1 K1 128.05(18) . . ?
C7 N1 C1 106.15(17) . . ?
C7 N1 B1 126.03(17) . . ?
C1 N1 B1 127.76(18) . . ?
C7 N2 C6 113.87(19) . . ?
C7 N2 K1 130.55(14) . 2 ?
C6 N2 K1 115.57(15) . 2 ?
C14 N3 C8 105.32(17) . . ?
C14 N3 B1 125.22(17) . . ?
C8 N3 B1 128.13(18) . . ?
C14 N3 K1 79.18(11) . . ?
C8 N3 K1 123.01(12) . . ?
B1 N3 K1 81.05(11) . . ?
C14 N4 C13 113.90(19) . . ?
C14 N4 K1 85.47(11) . . ?
C13 N4 K1 119.33(14) . . ?
C21 N5 C15 105.95(17) . . ?
C21 N5 B1 126.50(17) . . ?
C15 N5 B1 126.59(16) . . ?
C20 N6 C21 113.56(18) . . ?
C20 N6 K1 113.40(15) . . ?
C21 N6 K1 126.04(12) . . ?
C20 N6 K1 114.25(13) . 2 ?
C21 N6 K1 100.51(12) . 2 ?
K1 N6 K1 83.04(6) . 2 ?
C2 C1 N1 111.3(2) . . ?
C1 C2 C3 107.24(19) . . ?
C4 C3 C7 117.3(2) . . ?
C4 C3 C2 136.7(2) . . ?
C7 C3 C2 106.0(2) . . ?
C5 C4 C3 117.7(2) . . ?
C4 C5 C6 120.0(2) . . ?
C4 C5 K1 86.97(16) . 1_655 ?
C6 C5 K1 110.50(15) . 1_655 ?
N2 C6 C5 125.2(2) . . ?
N2 C7 N1 124.73(18) . . ?
N2 C7 C3 126.0(2) . . ?
N1 C7 C3 109.31(19) . . ?
C9 C8 N3 112.1(2) . . ?
C8 C9 C10 106.9(2) . . ?
C11 C10 C9 138.1(2) . . ?
C11 C10 C14 116.0(2) . . ?
C9 C10 C14 105.93(19) . . ?
C12 C11 C10 118.5(2) . . ?
C11 C12 C13 120.3(2) . . ?
N4 C13 C12 124.5(2) . . ?
N4 C14 N3 123.50(19) . . ?
N4 C14 C10 126.8(2) . . ?
N3 C14 C10 109.73(18) . . ?
N4 C14 K1 71.97(11) . . ?
N3 C14 K1 77.89(11) . . ?
C10 C14 K1 123.12(13) . . ?
C16 C15 N5 112.09(19) . . ?
C15 C16 C17 106.4(2) . . ?
C18 C17 C21 116.9(2) . . ?
C18 C17 C16 137.0(2) . . ?
C21 C17 C16 106.03(18) . . ?
C19 C18 C17 117.7(2) . . ?
C18 C19 C20 120.6(2) . . ?
N6 C20 C19 124.7(2) . . ?
N6 C21 N5 123.97(18) . . ?
N6 C21 C17 126.50(18) . . ?
N5 C21 C17 109.52(18) . . ?
N6 C21 K1 57.18(10) . 2 ?
N5 C21 K1 84.57(11) . 2 ?
C17 C21 K1 133.84(14) . 2 ?
O1 C22 C23 108.0(2) . . ?
C24 C23 C22 107.1(3) . . ?
C23 C24 C25 107.4(3) . . ?
O1 C25 C24 107.1(2) . . ?

loop_
_geom_bond_atom_site_label_1
_geom_bond_atom_site_label_2
_geom_bond_distance
_geom_bond_site_symmetry_2
_geom_bond_publ_flag
K1 O1 2.680(2) . ?
K1 N2 2.933(2) 2 ?
K1 N6 2.940(2) . ?
K1 N6 2.962(2) 2 ?
K1 N4 3.309(2) . ?
K1 N3 3.453(2) . ?
K1 C21 3.465(3) 2 ?
K1 C14 3.469(2) . ?
K1 C5 3.535(3) 1_455 ?
K1 B1 3.537(3) 2 ?
K1 B1 3.555(3) . ?
K1 K1 3.912(2) 2 ?
B1 N3 1.539(3) . ?
B1 N1 1.544(3) . ?
B1 N5 1.544(3) . ?
B1 K1 3.537(3) 2 ?
O1 C25 1.399(3) . ?
O1 C22 1.408(3) . ?
N1 C7 1.376(2) . ?
N1 C1 1.385(2) . ?
N2 C7 1.334(2) . ?
N2 C6 1.337(3) . ?
N2 K1 2.933(2) 2 ?
N3 C14 1.376(2) . ?
N3 C8 1.378(2) . ?
N4 C14 1.335(3) . ?
N4 C13 1.336(3) . ?
N5 C21 1.370(2) . ?
N5 C15 1.372(2) . ?
N6 C20 1.334(2) . ?
N6 C21 1.338(2) . ?
N6 K1 2.962(2) 2 ?
C1 C2 1.353(3) . ?
C2 C3 1.415(3) . ?
C3 C4 1.391(3) . ?
C3 C7 1.414(3) . ?
C4 C5 1.369(3) . ?
C5 C6 1.383(3) . ?
C5 K1 3.535(3) 1_655 ?
C8 C9 1.349(3) . ?
C9 C10 1.409(3) . ?
C10 C11 1.392(3) . ?
C10 C14 1.410(3) . ?
C11 C12 1.361(3) . ?
C12 C13 1.381(3) . ?
C15 C16 1.350(3) . ?
C16 C17 1.418(3) . ?
C17 C18 1.381(3) . ?
C17 C21 1.407(3) . ?
C18 C19 1.368(3) . ?
C19 C20 1.374(3) . ?
C21 K1 3.465(3) 2 ?
C22 C23 1.457(4) . ?
C23 C24 1.395(4) . ?
C24 C25 1.475(3) . ?
